data_4003422
loop_
_publ_author_name
'Ovens, Jeffrey S.'
'Leznoff, Daniel B.'

_publ_section_title
;
 Raman Detected Sensing of Volatile Organic Compounds by Vapochromic
 Cu[AuX2(CN)2]2 (X = Cl, Br) Coordination Polymer Materials
;
_journal_issue 5
_journal_name_full 'Chemistry of Materials'
_journal_page_first 1465
_journal_paper_doi 10.1021/cm502998w
_journal_volume 27
_journal_year 2015
_chemical_formula_sum 'C12 H24 Au2 Br4 Cu N4 O4 S4'
_chemical_formula_weight 1193.70
_space_group_crystal_system triclinic
_space_group_IT_number 2
_space_group_name_Hall '-P 1'
_space_group_name_H-M_alt 'P -1'
_atom_sites_solution_hydrogens geom
_atom_sites_solution_primary direct
_cell_angle_alpha 80.1800(19)
_cell_angle_beta 79.306(2)
_cell_angle_gamma 86.8250(19)
_cell_formula_units_Z 1
_cell_length_a 8.2802(7)
_cell_length_b 8.5080(7)
_cell_length_c 11.2279(9)
_cell_measurement_reflns_used 5564
_cell_measurement_temperature 296(2)
_cell_measurement_theta_max 26.39
_cell_measurement_theta_min 2.43
_cell_volume 765.63(11)
_computing_cell_refinement 'Bruker SAINT'
_computing_data_collection 'Bruker APEX2'
_computing_data_reduction 'Bruker SAINT'
_computing_structure_refinement 'SHELXL-2013 (Sheldrick, 2013)'
_computing_structure_solution
; 
Bruker Intrinsic Phasing (Sheldrick, 2012) 
;
_diffrn_ambient_temperature 296(2)
_diffrn_measured_fraction_theta_full 1.000
_diffrn_measured_fraction_theta_max 1.000
_diffrn_measurement_device_type 'Bruker APEX-II DUO CCD'
_diffrn_measurement_method '\w scans'
_diffrn_radiation_monochromator graphite
_diffrn_radiation_type 'Mo K\a'
_diffrn_radiation_wavelength 0.71073
_diffrn_reflns_av_R_equivalents 0.0432
_diffrn_reflns_av_unetI/netI 0.0372
_diffrn_reflns_Laue_measured_fraction_full 1.000
_diffrn_reflns_Laue_measured_fraction_max 1.000
_diffrn_reflns_limit_h_max 10
_diffrn_reflns_limit_h_min -9
_diffrn_reflns_limit_k_max 10
_diffrn_reflns_limit_k_min -10
_diffrn_reflns_limit_l_max 14
_diffrn_reflns_limit_l_min -14
_diffrn_reflns_number 13944
_diffrn_reflns_point_group_measured_fraction_full 1.000
_diffrn_reflns_point_group_measured_fraction_max 1.000
_diffrn_reflns_theta_full 25.242
_diffrn_reflns_theta_max 26.371
_diffrn_reflns_theta_min 1.871
_exptl_absorpt_coefficient_mu 15.761
_exptl_absorpt_correction_T_max 0.6410
_exptl_absorpt_correction_T_min 0.3986
_exptl_absorpt_correction_type numerical
_exptl_crystal_colour yellow
_exptl_crystal_density_diffrn 2.589
_exptl_crystal_description plate
_exptl_crystal_F_000 547
_exptl_crystal_size_max 0.096
_exptl_crystal_size_mid 0.094
_exptl_crystal_size_min 0.040
_refine_diff_density_max 3.417
_refine_diff_density_min -1.570
_refine_diff_density_rms 0.220
_refine_ls_extinction_method none
_refine_ls_goodness_of_fit_ref 1.037
_refine_ls_hydrogen_treatment constr
_refine_ls_matrix_type full
_refine_ls_number_parameters 149
_refine_ls_number_reflns 3131
_refine_ls_number_restraints 16
_refine_ls_restrained_S_all 1.080
_refine_ls_R_factor_all 0.0631
_refine_ls_R_factor_gt 0.0422
_refine_ls_shift/su_max 0.000
_refine_ls_shift/su_mean 0.000
_refine_ls_structure_factor_coef Fsqd
_refine_ls_weighting_details
;
 w=1/[\s^2^(Fo^2^)+(0.0589P)^2^+4.3433P]
 where P=(Fo^2^+2Fc^2^)/3
;
_refine_ls_weighting_scheme calc
_refine_ls_wR_factor_gt 0.1043
_refine_ls_wR_factor_ref 0.1138
_reflns_number_gt 2358
_reflns_number_total 3131
_reflns_threshold_expression 'I > 2\s(I)'
_cod_data_source_file cm502998w_si_002.cif
_cod_data_source_block Cu_DMSO_Au3Br
_cod_database_code 4003422
_shelx_space_group_comment
;
The symmetry employed for this shelxl refinement is uniquely defined
by the following loop, which should always be used as a source of
symmetry information in preference to the above space-group names.
They are only intended as comments.
;
_shelx_estimated_absorpt_t_min 0.313
_shelx_estimated_absorpt_t_max 0.571
_shelxl_version_number 2013-2

loop_
_space_group_symop_operation_xyz
'x, y, z'
'-x, -y, -z'

loop_
_atom_site_label
_atom_site_type_symbol
_atom_site_fract_x
_atom_site_fract_y
_atom_site_fract_z
_atom_site_U_iso_or_equiv
_atom_site_adp_type
_atom_site_occupancy
_atom_site_site_symmetry_order
_atom_site_calc_flag
_atom_site_refinement_flags_posn
_atom_site_refinement_flags_adp
_atom_site_refinement_flags_occupancy
Au1 Au 0.5000 0.5000 0.5000 0.03394(16) Uani 1 2 d DS U P
Au2 Au 0.0000 1.0000 0.5000 0.03853(17) Uani 1 2 d DS U P
Br1 Br 0.71030(17) 0.69667(18) 0.48014(13) 0.0703(4) Uani 1 1 d . . .
Br2 Br 0.22685(17) 0.81055(18) 0.51949(14) 0.0750(4) Uani 1 1 d . . .
Cu1 Cu 0.5000 0.5000 0.0000 0.0427(4) Uani 1 2 d S . P
S1 S 0.6216(3) 0.1838(3) 0.1323(2) 0.0426(6) Uani 1 1 d . . .
S2 S 0.1788(3) 0.4253(3) 0.1799(2) 0.0429(6) Uani 1 1 d . . .
O1 O 0.4941(8) 0.2675(8) 0.0594(7) 0.0442(17) Uani 1 1 d . . .
O2 O 0.2627(8) 0.5210(9) 0.0586(7) 0.0490(19) Uani 1 1 d . . .
N1 N 0.5514(11) 0.5445(11) 0.2178(7) 0.0472(15) Uani 1 1 d D U .
N2 N 0.0319(13) 0.9694(12) 0.2377(8) 0.054(2) Uani 1 1 d D U .
C1 C 0.5389(13) 0.5348(14) 0.3131(6) 0.0463(15) Uani 1 1 d D U .
C2 C 0.0228(13) 0.9786(11) 0.3219(7) 0.039(2) Uani 1 1 d D U .
C11 C 0.5056(19) 0.0543(18) 0.2546(12) 0.079(4) Uani 1 1 d . . .
H11A H 0.4347 -0.0069 0.2226 0.119 Uiso 1 1 calc R U .
H11B H 0.4406 0.1160 0.3110 0.119 Uiso 1 1 calc R U .
H11C H 0.5788 -0.0166 0.2967 0.119 Uiso 1 1 calc R U .
C12 C 0.7191(17) 0.0421(19) 0.0437(14) 0.080(4) Uani 1 1 d . . .
H12A H 0.7763 0.0960 -0.0334 0.119 Uiso 1 1 calc R U .
H12B H 0.6382 -0.0255 0.0293 0.119 Uiso 1 1 calc R U .
H12C H 0.7960 -0.0214 0.0871 0.119 Uiso 1 1 calc R U .
C21 C 0.091(2) 0.571(2) 0.2674(15) 0.097(6) Uani 1 1 d . . .
H21A H 0.0046 0.6277 0.2306 0.146 Uiso 1 1 calc R U .
H21B H 0.1739 0.6445 0.2701 0.146 Uiso 1 1 calc R U .
H21C H 0.0472 0.5206 0.3493 0.146 Uiso 1 1 calc R U .
C22 C 0.0006(19) 0.358(2) 0.1463(15) 0.099(6) Uani 1 1 d . . .
H22A H -0.0719 0.4470 0.1276 0.148 Uiso 1 1 calc R U .
H22B H -0.0531 0.2859 0.2160 0.148 Uiso 1 1 calc R U .
H22C H 0.0283 0.3033 0.0769 0.148 Uiso 1 1 calc R U .

loop_
_atom_site_aniso_label
_atom_site_aniso_U_11
_atom_site_aniso_U_22
_atom_site_aniso_U_33
_atom_site_aniso_U_23
_atom_site_aniso_U_13
_atom_site_aniso_U_12
Au1 0.0317(3) 0.0372(3) 0.0327(3) -0.0095(2) -0.0036(2) 0.0054(2)
Au2 0.0360(3) 0.0324(3) 0.0429(3) -0.0025(2) -0.0006(2) 0.0043(2)
Br1 0.0659(8) 0.0735(9) 0.0702(9) -0.0130(7) -0.0037(7) -0.0154(7)
Br2 0.0662(8) 0.0726(8) 0.0763(9) -0.0036(7) -0.0058(7) 0.0332(7)
Cu1 0.0261(8) 0.0448(10) 0.0496(11) 0.0053(8) 0.0015(7) -0.0017(7)
S1 0.0381(13) 0.0479(15) 0.0427(14) -0.0063(12) -0.0100(11) -0.0023(11)
S2 0.0335(13) 0.0527(15) 0.0367(14) 0.0037(12) -0.0023(10) 0.0021(11)
O1 0.039(4) 0.042(4) 0.050(4) 0.001(3) -0.012(3) -0.007(3)
O2 0.027(3) 0.062(5) 0.047(4) 0.012(4) -0.001(3) 0.003(3)
N1 0.043(3) 0.059(4) 0.0342(9) 0.003(4) -0.006(3) 0.002(3)
N2 0.064(6) 0.048(5) 0.043(3) -0.001(5) -0.002(5) 0.004(5)
C1 0.043(4) 0.059(4) 0.0340(9) 0.002(4) -0.007(3) 0.003(3)
C2 0.043(5) 0.028(5) 0.047(3) -0.003(5) -0.013(5) 0.003(4)
C11 0.098(11) 0.079(10) 0.044(7) 0.025(7) 0.002(7) -0.010(8)
C12 0.066(9) 0.099(11) 0.084(10) -0.040(9) -0.028(8) 0.031(8)
C21 0.105(13) 0.103(13) 0.077(11) -0.023(9) 0.000(9) 0.034(10)
C22 0.078(10) 0.114(13) 0.096(12) 0.044(10) -0.034(9) -0.047(10)

loop_
_atom_type_symbol
_atom_type_description
_atom_type_scat_dispersion_real
_atom_type_scat_dispersion_imag
_atom_type_scat_source
C C 0.0033 0.0016 'International Tables Vol C Tables 4.2.6.8 and 6.1.1.4'
H H 0.0000 0.0000 'International Tables Vol C Tables 4.2.6.8 and 6.1.1.4'
N N 0.0061 0.0033 'International Tables Vol C Tables 4.2.6.8 and 6.1.1.4'
O O 0.0106 0.0060 'International Tables Vol C Tables 4.2.6.8 and 6.1.1.4'
S S 0.1246 0.1234 'International Tables Vol C Tables 4.2.6.8 and 6.1.1.4'
Cu Cu 0.3201 1.2651 'International Tables Vol C Tables 4.2.6.8 and 6.1.1.4'
Br Br -0.2901 2.4595 'International Tables Vol C Tables 4.2.6.8 and 6.1.1.4'
Au Au -2.0133 8.8022 'International Tables Vol C Tables 4.2.6.8 and 6.1.1.4'

loop_
_geom_angle_atom_site_label_1
_geom_angle_atom_site_label_2
_geom_angle_atom_site_label_3
_geom_angle
_geom_angle_site_symmetry_1
_geom_angle_site_symmetry_3
C1 Au1 C1 180.0 2_666 .
C1 Au1 Br1 93.3(3) 2_666 .
C1 Au1 Br1 86.7(3) . .
C1 Au1 Br1 86.7(3) 2_666 2_666
C1 Au1 Br1 93.3(3) . 2_666
Br1 Au1 Br1 180.0 . 2_666
C1 Au1 Br2 86.4(3) 2_666 .
C1 Au1 Br2 93.6(3) . .
Br1 Au1 Br2 85.80(5) . .
Br1 Au1 Br2 94.20(5) 2_666 .
C2 Au2 C2 180.0 2_576 .
C2 Au2 Br2 89.7(3) 2_576 2_576
C2 Au2 Br2 90.3(3) . 2_576
C2 Au2 Br2 90.3(3) 2_576 .
C2 Au2 Br2 89.7(3) . .
Br2 Au2 Br2 180.00(4) 2_576 .
C2 Au2 Br1 107.5(3) 2_576 1_455
C2 Au2 Br1 72.5(3) . 1_455
Br2 Au2 Br1 85.76(5) 2_576 1_455
Br2 Au2 Br1 94.24(5) . 1_455
Au2 Br2 Au1 165.66(7) . .
O2 Cu1 O2 180.0 2_665 .
O2 Cu1 O1 90.8(3) 2_665 2_665
O2 Cu1 O1 89.2(3) . 2_665
O2 Cu1 O1 89.2(3) 2_665 .
O2 Cu1 O1 90.8(3) . .
O1 Cu1 O1 180.0 2_665 .
O2 Cu1 N1 90.9(3) 2_665 .
O2 Cu1 N1 89.1(3) . .
O1 Cu1 N1 90.7(3) 2_665 .
O1 Cu1 N1 89.3(3) . .
O1 S1 C12 104.6(6) . .
O1 S1 C11 104.4(6) . .
C12 S1 C11 99.4(8) . .
O2 S2 C22 104.5(6) . .
O2 S2 C21 104.2(7) . .
C22 S2 C21 99.1(9) . .
S1 O1 Cu1 121.0(4) . .
S2 O2 Cu1 121.5(4) . .
C1 N1 Cu1 160.4(10) . .
N1 C1 Au1 174.8(11) . .
N2 C2 Au2 179.1(12) . .

loop_
_geom_bond_atom_site_label_1
_geom_bond_atom_site_label_2
_geom_bond_distance
_geom_bond_site_symmetry_2
Au1 C1 2.035(7) 2_666
Au1 C1 2.035(7) .
Au1 Br1 2.4358(14) .
Au1 Br1 2.4359(14) 2_666
Au1 Br2 3.3906(13) .
Au2 C2 2.012(7) 2_576
Au2 C2 2.012(7) .
Au2 Br2 2.4230(13) 2_576
Au2 Br2 2.4230(13) .
Au2 Br1 3.6803(15) 1_455
Cu1 O2 1.961(6) 2_665
Cu1 O2 1.961(6) .
Cu1 O1 1.977(7) 2_665
Cu1 O1 1.977(7) .
Cu1 N1 2.650(8) .
S1 O1 1.526(7) .
S1 C12 1.759(13) .
S1 C11 1.771(12) .
S2 O2 1.527(7) .
S2 C22 1.739(14) .
S2 C21 1.755(15) .
N1 C1 1.046(7) .
N2 C2 0.951(7) .
